data_4038128
loop_
_publ_author_name
'G\'orski, Krzysztof'
'Mech-Piskorz, Justyna'
'Le\'sniewska, Barbara'
'Pietraszkiewicz, Oksana'
'Pietraszkiewicz, Marek'

_publ_section_title
;
 Toward Soluble 5,10-Diheterotruxenes: Synthesis and Reactivity of
 5,10-Dioxatruxenes, 5,10-Dithiatruxenes, and 5,10-Diazatruxenes.
;
_journal_issue 7
_journal_name_full 'The Journal of organic chemistry'
_journal_page_first 4672
_journal_page_last 4681
_journal_paper_doi 10.1021/acs.joc.9b03387
_journal_volume 85
_journal_year 2020
_chemical_formula_moiety 'C29 H22 O2'
_chemical_formula_sum 'C29 H22 O2'
_chemical_formula_weight 402.47
_space_group_crystal_system monoclinic
_space_group_IT_number 14
_space_group_name_Hall '-P 2ybc'
_space_group_name_H-M_alt 'P 1 21/c 1'
_atom_sites_solution_hydrogens geom
_atom_sites_solution_primary direct
_audit_creation_method SHELXL-2018/3
_cell_angle_alpha 90
_cell_angle_beta 102.439(5)
_cell_angle_gamma 90
_cell_formula_units_Z 4
_cell_length_a 7.7659(4)
_cell_length_b 24.4930(11)
_cell_length_c 11.0500(5)
_cell_measurement_reflns_used 1853
_cell_measurement_temperature 100.0(1)
_cell_measurement_theta_max 69.7660
_cell_measurement_theta_min 4.4960
_cell_volume 2052.48(17)
_computing_structure_refinement 'SHELXL-2018/3 (Sheldrick, 2018)'
_diffrn_ambient_temperature 100.0(0)
_diffrn_detector_area_resol_mean 16.2974
_diffrn_measured_fraction_theta_full 0.990
_diffrn_measured_fraction_theta_max 0.990
_diffrn_measurement_device_type 'SuperNova, Dual, Cu at home/near, Eos'
_diffrn_radiation_type CuK\a
_diffrn_radiation_wavelength 1.54184
_diffrn_reflns_av_R_equivalents 0.0451
_diffrn_reflns_av_unetI/netI 0.0872
_diffrn_reflns_Laue_measured_fraction_full 0.990
_diffrn_reflns_Laue_measured_fraction_max 0.990
_diffrn_reflns_limit_h_max 5
_diffrn_reflns_limit_h_min -9
_diffrn_reflns_limit_k_max 26
_diffrn_reflns_limit_k_min -28
_diffrn_reflns_limit_l_max 12
_diffrn_reflns_limit_l_min -12
_diffrn_reflns_number 6714
_diffrn_reflns_point_group_measured_fraction_full 0.990
_diffrn_reflns_point_group_measured_fraction_max 0.990
_diffrn_reflns_theta_full 63.680
_diffrn_reflns_theta_max 63.680
_diffrn_reflns_theta_min 6.110
_exptl_absorpt_coefficient_mu 0.629
_exptl_absorpt_correction_T_max 1.00000
_exptl_absorpt_correction_T_min 0.76237
_exptl_absorpt_correction_type multi-scan
_exptl_absorpt_process_details
;
CrysAlisPro 1.171.39.46 (Rigaku Oxford Diffraction, 2018)
Empirical absorption correction using spherical harmonics,
 implemented in SCALE3 ABSPACK scaling algorithm.
;
_exptl_crystal_colour colourless
_exptl_crystal_density_diffrn 1.303
_exptl_crystal_description needle
_exptl_crystal_F_000 848
_exptl_crystal_size_max 0.080
_exptl_crystal_size_mid 0.030
_exptl_crystal_size_min 0.030
_refine_diff_density_max 1.513
_refine_diff_density_min -0.433
_refine_diff_density_rms 0.088
_refine_ls_extinction_method none
_refine_ls_goodness_of_fit_ref 1.099
_refine_ls_hydrogen_treatment constr
_refine_ls_matrix_type full
_refine_ls_number_parameters 282
_refine_ls_number_reflns 3334
_refine_ls_number_restraints 0
_refine_ls_restrained_S_all 1.099
_refine_ls_R_factor_all 0.1624
_refine_ls_R_factor_gt 0.1103
_refine_ls_shift/su_max 0.000
_refine_ls_shift/su_mean 0.000
_refine_ls_structure_factor_coef Fsqd
_refine_ls_weighting_details 'w=1/[\s^2^(Fo^2^)+(0.1743P)^2^+3.3538P] where P=(Fo^2^+2Fc^2^)/3'
_refine_ls_weighting_scheme calc
_refine_ls_wR_factor_gt 0.2986
_refine_ls_wR_factor_ref 0.3674
_reflns_Friedel_coverage 0.000
_reflns_number_gt 2063
_reflns_number_total 3368
_reflns_threshold_expression 'I > 2\s(I)'
_cod_data_source_file jo9b03387_si_001.cif
_cod_data_source_block jmp_occ_2
_cod_depositor_comments 'Adding full bibliography for 4038128--4038135.cif.'
_cod_original_cell_volume 2052.5(2)
_cod_original_sg_symbol_H-M 'P 21/c'
_cod_database_code 4038128
_shelx_shelxl_version_number 2018/3
_shelx_space_group_comment
;
The symmetry employed for this shelxl refinement is uniquely defined
by the following loop, which should always be used as a source of
symmetry information in preference to the above space-group names.
They are only intended as comments.
;
_shelx_estimated_absorpt_t_min 0.951
_shelx_estimated_absorpt_t_max 0.981

loop_
_space_group_symop_operation_xyz
'x, y, z'
'-x, y+1/2, -z+1/2'
'-x, -y, -z'
'x, -y-1/2, z-1/2'

loop_
_atom_site_label
_atom_site_type_symbol
_atom_site_fract_x
_atom_site_fract_y
_atom_site_fract_z
_atom_site_U_iso_or_equiv
_atom_site_adp_type
_atom_site_occupancy
_atom_site_site_symmetry_order
_atom_site_calc_flag
_atom_site_refinement_flags_posn
_atom_site_refinement_flags_adp
_atom_site_refinement_flags_occupancy
_atom_site_disorder_assembly
_atom_site_disorder_group
C1 C 0.1345(8) 0.4485(3) 0.7981(6) 0.0519(15) Uani 1 1 d . . . . .
C2 C 0.1692(8) 0.3961(2) 0.7548(6) 0.0496(14) Uani 1 1 d . . . . .
C3 C 0.2959(8) 0.3546(2) 0.8061(6) 0.0486(14) Uani 1 1 d . . . . .
C4 C 0.4206(8) 0.3513(3) 0.9155(6) 0.0566(16) Uani 1 1 d . . . . .
H4 H 0.434147 0.380499 0.973348 0.068 Uiso 1 1 calc R U . . .
C5 C 0.5267(8) 0.3049(3) 0.9411(6) 0.0588(16) Uani 1 1 d . . . . .
H5 H 0.613788 0.302921 1.015950 0.071 Uiso 1 1 calc R U . . .
C6 C 0.5053(9) 0.2612(3) 0.8568(7) 0.0606(17) Uani 1 1 d . . . . .
H6 H 0.577887 0.229669 0.874263 0.073 Uiso 1 1 calc R U . . .
C7 C 0.3769(8) 0.2644(3) 0.7475(6) 0.0550(16) Uani 1 1 d . . . . .
H7 H 0.362071 0.234831 0.690372 0.066 Uiso 1 1 calc R U . . .
C8 C 0.2710(8) 0.3100(3) 0.7213(6) 0.0518(15) Uani 1 1 d . . . . .
C9 C 0.1295(8) 0.3231(2) 0.6076(6) 0.0490(14) Uani 1 1 d . . . . .
C10 C 0.0693(8) 0.3804(2) 0.6376(5) 0.0485(14) Uani 1 1 d . . . . .
C11 C -0.0611(8) 0.4145(2) 0.5709(6) 0.0488(14) Uani 1 1 d . . . . .
C12 C -0.1870(7) 0.4135(2) 0.4522(5) 0.0464(13) Uani 1 1 d . . . . .
C13 C -0.2339(8) 0.3780(3) 0.3513(5) 0.0527(15) Uani 1 1 d . . . . .
H13 H -0.174674 0.344001 0.352967 0.063 Uiso 1 1 calc R U . . .
C14 C -0.3632(8) 0.3912(3) 0.2503(5) 0.0524(15) Uani 1 1 d . . . . .
H14 H -0.393080 0.366140 0.183391 0.063 Uiso 1 1 calc R U . . .
C15 C -0.4520(8) 0.4415(3) 0.2447(6) 0.0581(16) Uani 1 1 d . . . . .
H15 H -0.540333 0.450510 0.173720 0.070 Uiso 1 1 calc R U . . .
C16 C -0.4108(8) 0.4778(3) 0.3426(6) 0.0558(16) Uani 1 1 d . . . . .
H16 H -0.470828 0.511702 0.341039 0.067 Uiso 1 1 calc R U . . .
C17 C -0.2820(8) 0.4634(3) 0.4406(6) 0.0550(16) Uani 1 1 d . . . . .
C18 C -0.0913(8) 0.4661(3) 0.6211(6) 0.0529(15) Uani 1 1 d . . . . .
C19 C 0.0052(8) 0.4828(2) 0.7374(6) 0.0518(15) Uani 1 1 d . . . . .
C20 C 0.0098(8) 0.5308(2) 0.8139(6) 0.0533(16) Uani 1 1 d . . . . .
C21 C -0.0853(8) 0.5799(3) 0.8051(6) 0.0551(15) Uani 1 1 d . . . . .
H21 H -0.177115 0.587840 0.735439 0.066 Uiso 1 1 calc R U . . .
C22 C -0.0387(10) 0.6164(3) 0.9037(7) 0.0638(19) Uani 1 1 d . . . . .
H22 H -0.102607 0.649657 0.901109 0.077 Uiso 1 1 calc R U . . .
C23 C 0.0976(10) 0.6063(3) 1.0058(7) 0.067(2) Uani 1 1 d . . . . .
H23 H 0.125497 0.632634 1.070091 0.081 Uiso 1 1 calc R U . . .
C24 C 0.1941(9) 0.5575(3) 1.0144(6) 0.0598(17) Uani 1 1 d . . . . .
H24 H 0.287784 0.549920 1.083127 0.072 Uiso 1 1 calc R U . . .
C25 C 0.1445(9) 0.5204(2) 0.9157(6) 0.0540(16) Uani 1 1 d . . . . .
C26 C -0.0229(8) 0.2815(3) 0.5920(6) 0.0520(15) Uani 1 1 d . . . . .
H26A H -0.113962 0.291646 0.518108 0.062 Uiso 1 1 calc R U . . .
H26B H 0.022782 0.244981 0.576476 0.062 Uiso 1 1 calc R U . . .
C27 C -0.1093(9) 0.2777(3) 0.7034(6) 0.0626(18) Uani 1 1 d . . . . .
H27A H -0.020201 0.267919 0.777395 0.094 Uiso 1 1 calc R U . . .
H27B H -0.201539 0.249618 0.687917 0.094 Uiso 1 1 calc R U . . .
H27C H -0.161782 0.313002 0.716476 0.094 Uiso 1 1 calc R U . . .
C28 C 0.2076(8) 0.3235(3) 0.4906(6) 0.0557(16) Uani 1 1 d . . . . .
H28A H 0.114061 0.334119 0.418528 0.067 Uiso 1 1 calc R U . . .
H28B H 0.246371 0.286082 0.475515 0.067 Uiso 1 1 calc R U . . .
C29 C 0.3655(9) 0.3629(3) 0.4997(7) 0.0656(18) Uani 1 1 d . . . . .
H29A H 0.326833 0.400385 0.510103 0.098 Uiso 1 1 calc R U . . .
H29B H 0.410959 0.360466 0.423743 0.098 Uiso 1 1 calc R U . . .
H29C H 0.458719 0.352816 0.571011 0.098 Uiso 1 1 calc R U . . .
O1 O 0.2235(6) 0.47018(17) 0.9091(4) 0.0539(11) Uani 1 1 d . . . . .
O2 O -0.2227(5) 0.49526(18) 0.5485(4) 0.0564(11) Uani 1 1 d . . . . .

loop_
_atom_site_aniso_label
_atom_site_aniso_U_11
_atom_site_aniso_U_22
_atom_site_aniso_U_33
_atom_site_aniso_U_23
_atom_site_aniso_U_13
_atom_site_aniso_U_12
C1 0.053(3) 0.056(4) 0.048(3) -0.006(3) 0.013(3) -0.013(3)
C2 0.054(3) 0.040(3) 0.057(4) 0.000(3) 0.016(3) -0.009(3)
C3 0.051(3) 0.046(3) 0.051(3) -0.005(3) 0.017(3) -0.008(3)
C4 0.059(4) 0.058(4) 0.055(4) 0.011(3) 0.015(3) -0.013(3)
C5 0.054(4) 0.056(4) 0.062(4) 0.005(3) 0.003(3) -0.008(3)
C6 0.056(4) 0.053(4) 0.073(4) 0.013(3) 0.015(3) -0.003(3)
C7 0.052(3) 0.049(3) 0.066(4) 0.000(3) 0.018(3) -0.003(3)
C8 0.050(3) 0.054(3) 0.055(4) -0.006(3) 0.019(3) -0.012(3)
C9 0.053(3) 0.045(3) 0.049(3) -0.010(3) 0.012(3) -0.007(3)
C10 0.046(3) 0.053(3) 0.049(3) -0.001(3) 0.016(2) -0.013(3)
C11 0.053(3) 0.035(3) 0.062(4) -0.005(3) 0.021(3) -0.005(3)
C12 0.048(3) 0.054(3) 0.041(3) -0.003(3) 0.018(2) -0.003(3)
C13 0.055(3) 0.061(4) 0.046(3) -0.005(3) 0.018(3) -0.008(3)
C14 0.054(3) 0.062(4) 0.043(3) -0.002(3) 0.013(3) -0.006(3)
C15 0.054(4) 0.071(4) 0.050(4) 0.001(3) 0.014(3) -0.010(3)
C16 0.048(3) 0.058(4) 0.065(4) 0.008(3) 0.021(3) -0.001(3)
C17 0.046(3) 0.071(4) 0.051(4) 0.004(3) 0.017(3) -0.009(3)
C18 0.043(3) 0.064(4) 0.054(4) 0.002(3) 0.015(3) -0.004(3)
C19 0.061(4) 0.047(3) 0.054(4) -0.005(3) 0.025(3) -0.011(3)
C20 0.056(4) 0.044(3) 0.067(4) -0.008(3) 0.030(3) -0.016(3)
C21 0.057(3) 0.052(3) 0.061(4) -0.004(3) 0.022(3) -0.012(3)
C22 0.075(4) 0.045(4) 0.081(5) -0.016(3) 0.037(4) -0.020(3)
C23 0.086(5) 0.060(4) 0.066(4) -0.019(3) 0.038(4) -0.031(4)
C24 0.071(4) 0.060(4) 0.053(4) -0.015(3) 0.024(3) -0.022(3)
C25 0.063(4) 0.045(3) 0.061(4) -0.013(3) 0.028(3) -0.020(3)
C26 0.055(3) 0.049(3) 0.050(3) -0.002(3) 0.008(3) -0.005(3)
C27 0.061(4) 0.065(4) 0.061(4) -0.004(3) 0.013(3) -0.019(3)
C28 0.061(4) 0.052(4) 0.056(4) 0.001(3) 0.017(3) 0.002(3)
C29 0.065(4) 0.070(4) 0.069(4) 0.001(4) 0.028(3) -0.001(3)
O1 0.064(3) 0.052(2) 0.047(2) -0.0053(19) 0.0142(19) -0.014(2)
O2 0.053(2) 0.055(2) 0.065(3) -0.009(2) 0.021(2) -0.005(2)

loop_
_atom_type_symbol
_atom_type_description
_atom_type_scat_dispersion_real
_atom_type_scat_dispersion_imag
_atom_type_scat_source
C C 0.0181 0.0091 'International Tables Vol C Tables 4.2.6.8 and 6.1.1.4'
H H 0.0000 0.0000 'International Tables Vol C Tables 4.2.6.8 and 6.1.1.4'
O O 0.0492 0.0322 'International Tables Vol C Tables 4.2.6.8 and 6.1.1.4'

loop_
_geom_angle_atom_site_label_1
_geom_angle_atom_site_label_2
_geom_angle_atom_site_label_3
_geom_angle
_geom_angle_site_symmetry_1
_geom_angle_site_symmetry_3
_geom_angle_publ_flag
C19 C1 O1 112.0(6) . . ?
C19 C1 C2 124.3(6) . . ?
O1 C1 C2 123.6(6) . . ?
C10 C2 C1 116.7(6) . . ?
C10 C2 C3 111.2(5) . . ?
C1 C2 C3 132.0(6) . . ?
C4 C3 C8 120.2(6) . . ?
C4 C3 C2 132.6(6) . . ?
C8 C3 C2 107.3(5) . . ?
C3 C4 C5 119.9(6) . . ?
C3 C4 H4 120.1 . . ?
C5 C4 H4 120.1 . . ?
C4 C5 C6 120.3(6) . . ?
C4 C5 H5 119.8 . . ?
C6 C5 H5 119.8 . . ?
C7 C6 C5 119.5(6) . . ?
C7 C6 H6 120.3 . . ?
C5 C6 H6 120.3 . . ?
C8 C7 C6 120.6(6) . . ?
C8 C7 H7 119.7 . . ?
C6 C7 H7 119.7 . . ?
C7 C8 C3 119.5(6) . . ?
C7 C8 C9 129.6(6) . . ?
C3 C8 C9 110.8(5) . . ?
C8 C9 C10 102.4(5) . . ?
C8 C9 C28 110.5(5) . . ?
C10 C9 C28 111.5(5) . . ?
C8 C9 C26 110.8(5) . . ?
C10 C9 C26 111.4(5) . . ?
C28 C9 C26 110.0(5) . . ?
C11 C10 C2 121.0(6) . . ?
C11 C10 C9 130.7(5) . . ?
C2 C10 C9 108.3(5) . . ?
C10 C11 C18 119.3(6) . . ?
C10 C11 C12 137.4(6) . . ?
C18 C11 C12 103.3(5) . . ?
C13 C12 C17 115.0(6) . . ?
C13 C12 C11 137.4(6) . . ?
C17 C12 C11 107.6(5) . . ?
C14 C13 C12 121.5(6) . . ?
C14 C13 H13 119.2 . . ?
C12 C13 H13 119.2 . . ?
C13 C14 C15 120.5(6) . . ?
C13 C14 H14 119.7 . . ?
C15 C14 H14 119.7 . . ?
C16 C15 C14 120.0(6) . . ?
C16 C15 H15 120.0 . . ?
C14 C15 H15 120.0 . . ?
C17 C16 C15 117.6(6) . . ?
C17 C16 H16 121.2 . . ?
C15 C16 H16 121.2 . . ?
C16 C17 C12 125.3(6) . . ?
C16 C17 O2 125.4(6) . . ?
C12 C17 O2 109.3(5) . . ?
O2 C18 C19 125.1(6) . . ?
O2 C18 C11 113.8(6) . . ?
C19 C18 C11 121.1(6) . . ?
C1 C19 C18 117.5(6) . . ?
C1 C19 C20 106.8(6) . . ?
C18 C19 C20 135.6(6) . . ?
C25 C20 C21 120.6(6) . . ?
C25 C20 C19 104.1(6) . . ?
C21 C20 C19 135.3(7) . . ?
C22 C21 C20 116.8(7) . . ?
C22 C21 H21 121.6 . . ?
C20 C21 H21 121.6 . . ?
C23 C22 C21 122.8(7) . . ?
C23 C22 H22 118.6 . . ?
C21 C22 H22 118.6 . . ?
C22 C23 C24 120.6(6) . . ?
C22 C23 H23 119.7 . . ?
C24 C23 H23 119.7 . . ?
C23 C24 C25 116.4(7) . . ?
C23 C24 H24 121.8 . . ?
C25 C24 H24 121.8 . . ?
O1 C25 C20 112.8(5) . . ?
O1 C25 C24 124.4(7) . . ?
C20 C25 C24 122.8(6) . . ?
C27 C26 C9 114.2(5) . . ?
C27 C26 H26A 108.7 . . ?
C9 C26 H26A 108.7 . . ?
C27 C26 H26B 108.7 . . ?
C9 C26 H26B 108.7 . . ?
H26A C26 H26B 107.6 . . ?
C26 C27 H27A 109.5 . . ?
C26 C27 H27B 109.5 . . ?
H27A C27 H27B 109.5 . . ?
C26 C27 H27C 109.5 . . ?
H27A C27 H27C 109.5 . . ?
H27B C27 H27C 109.5 . . ?
C9 C28 C29 113.5(5) . . ?
C9 C28 H28A 108.9 . . ?
C29 C28 H28A 108.9 . . ?
C9 C28 H28B 108.9 . . ?
C29 C28 H28B 108.9 . . ?
H28A C28 H28B 107.7 . . ?
C28 C29 H29A 109.5 . . ?
C28 C29 H29B 109.5 . . ?
H29A C29 H29B 109.5 . . ?
C28 C29 H29C 109.5 . . ?
H29A C29 H29C 109.5 . . ?
H29B C29 H29C 109.5 . . ?
C1 O1 C25 104.2(5) . . ?
C18 O2 C17 105.9(5) . . ?

loop_
_geom_bond_atom_site_label_1
_geom_bond_atom_site_label_2
_geom_bond_distance
_geom_bond_site_symmetry_2
_geom_bond_publ_flag
C1 C19 1.368(9) . ?
C1 O1 1.378(7) . ?
C1 C2 1.416(9) . ?
C2 C10 1.413(9) . ?
C2 C3 1.442(9) . ?
C3 C4 1.379(9) . ?
C3 C8 1.424(8) . ?
C4 C5 1.395(9) . ?
C4 H4 0.9500 . ?
C5 C6 1.406(10) . ?
C5 H5 0.9500 . ?
C6 C7 1.393(9) . ?
C6 H6 0.9500 . ?
C7 C8 1.381(9) . ?
C7 H7 0.9500 . ?
C8 C9 1.514(9) . ?
C9 C10 1.537(8) . ?
C9 C28 1.542(8) . ?
C9 C26 1.543(8) . ?
C10 C11 1.394(9) . ?
C11 C18 1.420(9) . ?
C11 C12 1.458(9) . ?
C12 C13 1.398(8) . ?
C12 C17 1.417(9) . ?
C13 C14 1.370(9) . ?
C13 H13 0.9500 . ?
C14 C15 1.406(9) . ?
C14 H14 0.9500 . ?
C15 C16 1.384(9) . ?
C15 H15 0.9500 . ?
C16 C17 1.354(9) . ?
C16 H16 0.9500 . ?
C17 O2 1.417(8) . ?
C18 O2 1.357(8) . ?
C18 C19 1.401(9) . ?
C19 C20 1.445(8) . ?
C20 C25 1.385(10) . ?
C20 C21 1.402(9) . ?
C21 C22 1.397(9) . ?
C21 H21 0.9500 . ?
C22 C23 1.392(11) . ?
C22 H22 0.9500 . ?
C23 C24 1.402(10) . ?
C23 H23 0.9500 . ?
C24 C25 1.409(9) . ?
C24 H24 0.9500 . ?
C25 O1 1.382(8) . ?
C26 C27 1.527(9) . ?
C26 H26A 0.9900 . ?
C26 H26B 0.9900 . ?
C27 H27A 0.9800 . ?
C27 H27B 0.9800 . ?
C27 H27C 0.9800 . ?
C28 C29 1.545(9) . ?
C28 H28A 0.9900 . ?
C28 H28B 0.9900 . ?
C29 H29A 0.9800 . ?
C29 H29B 0.9800 . ?
C29 H29C 0.9800 . ?

loop_
_geom_torsion_atom_site_label_1
_geom_torsion_atom_site_label_2
_geom_torsion_atom_site_label_3
_geom_torsion_atom_site_label_4
_geom_torsion
_geom_torsion_site_symmetry_1
_geom_torsion_site_symmetry_2
_geom_torsion_site_symmetry_3
_geom_torsion_site_symmetry_4
_geom_torsion_publ_flag
C19 C1 C2 C10 4.0(9) . . . . ?
O1 C1 C2 C10 -178.5(5) . . . . ?
C19 C1 C2 C3 -179.0(6) . . . . ?
O1 C1 C2 C3 -1.4(10) . . . . ?
C10 C2 C3 C4 179.8(6) . . . . ?
C1 C2 C3 C4 2.6(11) . . . . ?
C10 C2 C3 C8 -2.5(7) . . . . ?
C1 C2 C3 C8 -179.7(6) . . . . ?
C8 C3 C4 C5 2.2(9) . . . . ?
C2 C3 C4 C5 179.7(6) . . . . ?
C3 C4 C5 C6 -1.0(9) . . . . ?
C4 C5 C6 C7 -0.2(9) . . . . ?
C5 C6 C7 C8 0.1(9) . . . . ?
C6 C7 C8 C3 1.1(9) . . . . ?
C6 C7 C8 C9 177.5(6) . . . . ?
C4 C3 C8 C7 -2.3(8) . . . . ?
C2 C3 C8 C7 179.6(5) . . . . ?
C4 C3 C8 C9 -179.3(5) . . . . ?
C2 C3 C8 C9 2.6(6) . . . . ?
C7 C8 C9 C10 -178.4(6) . . . . ?
C3 C8 C9 C10 -1.8(6) . . . . ?
C7 C8 C9 C28 -59.5(8) . . . . ?
C3 C8 C9 C28 117.2(5) . . . . ?
C7 C8 C9 C26 62.7(8) . . . . ?
C3 C8 C9 C26 -120.6(5) . . . . ?
C1 C2 C10 C11 -2.3(8) . . . . ?
C3 C2 C10 C11 -179.9(5) . . . . ?
C1 C2 C10 C9 179.0(5) . . . . ?
C3 C2 C10 C9 1.4(6) . . . . ?
C8 C9 C10 C11 -178.3(6) . . . . ?
C28 C9 C10 C11 63.5(8) . . . . ?
C26 C9 C10 C11 -59.9(8) . . . . ?
C8 C9 C10 C2 0.2(6) . . . . ?
C28 C9 C10 C2 -118.0(5) . . . . ?
C26 C9 C10 C2 118.7(5) . . . . ?
C2 C10 C11 C18 1.1(8) . . . . ?
C9 C10 C11 C18 179.5(5) . . . . ?
C2 C10 C11 C12 179.7(6) . . . . ?
C9 C10 C11 C12 -1.9(11) . . . . ?
C10 C11 C12 C13 0.0(12) . . . . ?
C18 C11 C12 C13 178.7(7) . . . . ?
C10 C11 C12 C17 -179.1(6) . . . . ?
C18 C11 C12 C17 -0.4(6) . . . . ?
C17 C12 C13 C14 -0.4(8) . . . . ?
C11 C12 C13 C14 -179.4(6) . . . . ?
C12 C13 C14 C15 0.6(9) . . . . ?
C13 C14 C15 C16 -0.9(9) . . . . ?
C14 C15 C16 C17 1.1(9) . . . . ?
C15 C16 C17 C12 -1.0(9) . . . . ?
C15 C16 C17 O2 -179.9(5) . . . . ?
C13 C12 C17 C16 0.6(8) . . . . ?
C11 C12 C17 C16 179.9(6) . . . . ?
C13 C12 C17 O2 179.7(5) . . . . ?
C11 C12 C17 O2 -1.0(6) . . . . ?
C10 C11 C18 O2 -179.2(5) . . . . ?
C12 C11 C18 O2 1.8(6) . . . . ?
C10 C11 C18 C19 -1.4(8) . . . . ?
C12 C11 C18 C19 179.6(5) . . . . ?
O1 C1 C19 C18 178.0(5) . . . . ?
C2 C1 C19 C18 -4.3(9) . . . . ?
O1 C1 C19 C20 0.3(7) . . . . ?
C2 C1 C19 C20 178.1(5) . . . . ?
O2 C18 C19 C1 -179.6(5) . . . . ?
C11 C18 C19 C1 2.8(8) . . . . ?
O2 C18 C19 C20 -2.8(11) . . . . ?
C11 C18 C19 C20 179.6(6) . . . . ?
C1 C19 C20 C25 -0.1(6) . . . . ?
C18 C19 C20 C25 -177.2(7) . . . . ?
C1 C19 C20 C21 180.0(6) . . . . ?
C18 C19 C20 C21 2.9(12) . . . . ?
C25 C20 C21 C22 -0.8(8) . . . . ?
C19 C20 C21 C22 179.1(6) . . . . ?
C20 C21 C22 C23 1.3(9) . . . . ?
C21 C22 C23 C24 -0.8(10) . . . . ?
C22 C23 C24 C25 -0.2(9) . . . . ?
C21 C20 C25 O1 179.8(5) . . . . ?
C19 C20 C25 O1 -0.1(6) . . . . ?
C21 C20 C25 C24 -0.3(9) . . . . ?
C19 C20 C25 C24 179.8(5) . . . . ?
C23 C24 C25 O1 -179.3(5) . . . . ?
C23 C24 C25 C20 0.8(9) . . . . ?
C8 C9 C26 C27 57.2(7) . . . . ?
C10 C9 C26 C27 -56.0(7) . . . . ?
C28 C9 C26 C27 179.8(5) . . . . ?
C8 C9 C28 C29 -55.5(7) . . . . ?
C10 C9 C28 C29 57.7(7) . . . . ?
C26 C9 C28 C29 -178.2(5) . . . . ?
C19 C1 O1 C25 -0.3(6) . . . . ?
C2 C1 O1 C25 -178.1(5) . . . . ?
C20 C25 O1 C1 0.3(6) . . . . ?
C24 C25 O1 C1 -179.6(5) . . . . ?
C19 C18 O2 C17 179.8(5) . . . . ?
C11 C18 O2 C17 -2.4(6) . . . . ?
C16 C17 O2 C18 -178.9(6) . . . . ?
C12 C17 O2 C18 2.0(6) . . . . ?
